data_7160069
loop_
_publ_author_name
'Jana, Debashis'
'Roy, Sima'
'Naskar, Srijita'
'Halder, Supriyo'
'Kanrar, Gopal'
'Pramanik, Kausikisankar'

_publ_section_title
;
 Potent pincer-zinc catalyzed homogeneous &#x3b1;-alkylation and
 Friedl&#xe4;nder quinoline synthesis reaction of secondary
 alcohols/ketones with primary alcohols.
;
_journal_issue 31
_journal_name_full 'Organic &amp; biomolecular chemistry'
_journal_page_first 6393
_journal_page_last 6408
_journal_paper_doi 10.1039/d4ob00988f
_journal_volume 22
_journal_year 2024
_chemical_formula_moiety '0.154(C16 H16 O2)'
_chemical_formula_sum 'C2.46 H2.46 O0.31'
_chemical_formula_weight 36.97
_space_group_crystal_system monoclinic
_space_group_IT_number 14
_space_group_name_Hall '-P 2yn'
_space_group_name_H-M_alt 'P 1 21/n 1'
_atom_sites_solution_hydrogens mixed
_atom_sites_solution_primary dual
_audit_creation_date 2023-10-03
_audit_creation_method
;
Olex2 1.5
(compiled 2023.02.24 svn.rf166f9f3 for OlexSys, GUI svn.r6725)
;
_audit_update_record
;
2024-04-17 deposited with the CCDC.	2024-07-11 downloaded from the CCDC.
;
_cell_angle_alpha 90
_cell_angle_beta 90.297(6)
_cell_angle_gamma 90
_cell_formula_units_Z 26
_cell_length_a 9.1890(14)
_cell_length_b 5.6168(9)
_cell_length_c 24.833(4)
_cell_measurement_reflns_used 6764
_cell_measurement_temperature 183.49
_cell_measurement_theta_max 28.22
_cell_measurement_theta_min 2.36
_cell_volume 1281.7(4)
_computing_cell_refinement 'SAINT V8.38A (Bruker, 2018)'
_computing_data_reduction 'SAINT V8.38A (Bruker, 2018)'
_computing_molecular_graphics 'Olex2 1.5 (Dolomanov et al., 2009)'
_computing_publication_material 'Olex2 1.5 (Dolomanov et al., 2009)'
_computing_structure_refinement 'SHELXL 2018/3 (Sheldrick, 2015)'
_computing_structure_solution 'SHELXT 2018/2 (Sheldrick, 2018)'
_diffrn_ambient_temperature 183.49
_diffrn_measured_fraction_theta_full 0.981
_diffrn_measured_fraction_theta_max 0.972
_diffrn_measurement_device_type "'Bruker D8 QUEST SCXRD"
_diffrn_measurement_method '\f and \w scans'
_diffrn_radiation_type MoK\a
_diffrn_radiation_wavelength 0.71073
_diffrn_reflns_av_R_equivalents 0.0750
_diffrn_reflns_av_unetI/netI 0.0580
_diffrn_reflns_Laue_measured_fraction_full 0.981
_diffrn_reflns_Laue_measured_fraction_max 0.972
_diffrn_reflns_limit_h_max 10
_diffrn_reflns_limit_h_min -12
_diffrn_reflns_limit_k_max 7
_diffrn_reflns_limit_k_min -7
_diffrn_reflns_limit_l_max 32
_diffrn_reflns_limit_l_min -33
_diffrn_reflns_number 15082
_diffrn_reflns_point_group_measured_fraction_full 0.981
_diffrn_reflns_point_group_measured_fraction_max 0.972
_diffrn_reflns_theta_full 25.242
_diffrn_reflns_theta_max 28.481
_diffrn_reflns_theta_min 2.359
_diffrn_source_current 1.0
_diffrn_source_power 0.05
_diffrn_source_voltage 50.0
_diffrn_standards_number 0
_exptl_absorpt_coefficient_mu 0.081
_exptl_absorpt_correction_T_max 0.5633
_exptl_absorpt_correction_T_min 0.3508
_exptl_absorpt_correction_type multi-scan
_exptl_absorpt_process_details
;
SADABS-2016/2 (Bruker,2016/2) was used for absorption correction.
wR2(int) was 0.1420 before and 0.1021 after correction.
The Ratio of minimum to maximum transmission is 0.6228.
The \l/2 correction factor is Not present.
;
_exptl_crystal_colour 'clear whiteish colourless'
_exptl_crystal_colour_lustre clear
_exptl_crystal_colour_modifier whiteish
_exptl_crystal_colour_primary colourless
_exptl_crystal_density_diffrn 1.245
_exptl_crystal_description block
_exptl_crystal_F_000 512
_exptl_crystal_size_max 0.4
_exptl_crystal_size_mid 0.3
_exptl_crystal_size_min 0.2
_refine_diff_density_max 0.201
_refine_diff_density_min -0.171
_refine_diff_density_rms 0.038
_refine_ls_extinction_method none
_refine_ls_goodness_of_fit_ref 1.034
_refine_ls_hydrogen_treatment mixed
_refine_ls_matrix_type full
_refine_ls_number_parameters 172
_refine_ls_number_reflns 3174
_refine_ls_number_restraints 0
_refine_ls_restrained_S_all 1.034
_refine_ls_R_factor_all 0.0710
_refine_ls_R_factor_gt 0.0543
_refine_ls_shift/su_max 0.000
_refine_ls_shift/su_mean 0.000
_refine_ls_structure_factor_coef Fsqd
_refine_ls_weighting_details 'w=1/[\s^2^(Fo^2^)+(0.0495P)^2^+0.4231P] where P=(Fo^2^+2Fc^2^)/3'
_refine_ls_weighting_scheme calc
_refine_ls_wR_factor_gt 0.1323
_refine_ls_wR_factor_ref 0.1479
_reflns_Friedel_coverage 0.000
_reflns_number_gt 2472
_reflns_number_total 3174
_reflns_threshold_expression 'I > 2\s(I)'
_cod_data_source_file d4ob00988f2.cif
_cod_data_source_block 5ag
_cod_depositor_comments 'Adding full bibliography for 7160068--7160071.cif.'
_cod_original_cell_volume 1281.7(3)
_cod_database_code 7160069
_shelx_shelxl_version_number 2018/3
_shelx_space_group_comment
;
The symmetry employed for this shelxl refinement is uniquely defined
by the following loop, which should always be used as a source of
symmetry information in preference to the above space-group names.
They are only intended as comments.
;
_shelx_estimated_absorpt_t_max 0.984
_shelx_estimated_absorpt_t_min 0.968
_olex2_refinement_description
;
1. Fixed Uiso
 At 1.2 times of:
  All C(H) groups, All C(H,H) groups
 At 1.5 times of:
  All C(H,H,H) groups
2.a Secondary CH2 refined with riding coordinates:
 C8(H8A,H8B), C9(H9A,H9B)
2.b Aromatic/amide H refined with riding coordinates:
 C3(H3), C4(H4), C6(H6), C7(H7), C12(H12), C14(H14), C15(H15)
2.c Idealised Me refined as rotating group:
 C1(H1A,H1B,H1C)
;
_olex2_submission_special_instructions 'No special instructions were received'

loop_
_space_group_symop_operation_xyz
'x, y, z'
'-x+1/2, y+1/2, -z+1/2'
'-x, -y, -z'
'x-1/2, -y-1/2, z-1/2'

loop_
_atom_site_label
_atom_site_type_symbol
_atom_site_fract_x
_atom_site_fract_y
_atom_site_fract_z
_atom_site_U_iso_or_equiv
_atom_site_adp_type
_atom_site_occupancy
_atom_site_site_symmetry_order
_atom_site_calc_flag
_atom_site_refinement_flags_posn
_atom_site_refinement_flags_adp
_atom_site_refinement_flags_occupancy
_atom_site_disorder_assembly
_atom_site_disorder_group
C1 C 0.39457(18) 0.9862(3) 0.27027(7) 0.0514(4) Uani 1 1 d . . . . .
H1A H 0.388987 1.090393 0.238667 0.077 Uiso 1 1 calc R U . . .
H1B H 0.407706 1.083104 0.302752 0.077 Uiso 1 1 calc R U . . .
H1C H 0.304376 0.894097 0.273168 0.077 Uiso 1 1 calc R U . . .
C2 C 0.53561(15) 0.6618(3) 0.30470(5) 0.0374(3) Uani 1 1 d . . . . .
C3 C 0.45123(16) 0.6422(3) 0.35060(6) 0.0405(3) Uani 1 1 d . . . . .
H3 H 0.372153 0.747990 0.356343 0.049 Uiso 1 1 calc R U . . .
C4 C 0.48357(16) 0.4660(3) 0.38818(6) 0.0416(3) Uani 1 1 d . . . . .
H4 H 0.426369 0.455073 0.419840 0.050 Uiso 1 1 calc R U . . .
C5 C 0.59689(15) 0.3054(3) 0.38088(6) 0.0393(3) Uani 1 1 d . . . . .
C6 C 0.68022(16) 0.3310(3) 0.33452(6) 0.0431(4) Uani 1 1 d . . . . .
H6 H 0.759117 0.225115 0.328580 0.052 Uiso 1 1 calc R U . . .
C7 C 0.65118(16) 0.5062(3) 0.29703(6) 0.0419(3) Uani 1 1 d . . . . .
H7 H 0.710295 0.520384 0.265927 0.050 Uiso 1 1 calc R U . . .
C8 C 0.62789(18) 0.1112(3) 0.42128(6) 0.0453(4) Uani 1 1 d . . . . .
H8A H 0.669301 -0.027855 0.402266 0.054 Uiso 1 1 calc R U . . .
H8B H 0.535198 0.060525 0.437880 0.054 Uiso 1 1 calc R U . . .
C9 C 0.73288(18) 0.1883(3) 0.46552(6) 0.0442(4) Uani 1 1 d . . . . .
H9A H 0.827328 0.230174 0.449020 0.053 Uiso 1 1 calc R U . . .
H9B H 0.694159 0.333242 0.483017 0.053 Uiso 1 1 calc R U . . .
C10 C 0.75817(16) 0.0009(2) 0.50787(6) 0.0395(3) Uani 1 1 d . . . . .
C11 C 0.84956(16) 0.0610(2) 0.55600(6) 0.0376(3) Uani 1 1 d . . . . .
C12 C 0.9291(2) 0.2702(3) 0.55982(7) 0.0570(5) Uani 1 1 d . . . . .
H12 H 0.924197 0.383793 0.531528 0.068 Uiso 1 1 calc R U . . .
C13 C 1.0154(2) 0.3148(4) 0.60441(8) 0.0654(5) Uani 1 1 d . . . . .
H13 H 1.069(3) 0.465(5) 0.6075(10) 0.096(8) Uiso 1 1 d . . . . .
C14 C 1.02099(19) 0.1555(3) 0.64629(7) 0.0514(4) Uani 1 1 d . . . . .
H14 H 1.080526 0.187106 0.676851 0.062 Uiso 1 1 calc R U . . .
C15 C 0.94015(18) -0.0496(3) 0.64378(7) 0.0537(4) Uani 1 1 d . . . . .
H15 H 0.942033 -0.158628 0.673031 0.064 Uiso 1 1 calc R U . . .
C16 C 0.85599(18) -0.0981(3) 0.59882(7) 0.0472(4) Uani 1 1 d . . . . .
H16 H 0.802(2) -0.245(4) 0.5952(7) 0.059(5) Uiso 1 1 d . . . . .
O1 O 0.70519(15) -0.1970(2) 0.50365(5) 0.0569(3) Uani 1 1 d . . . . .
O2 O 0.51451(12) 0.8281(2) 0.26478(4) 0.0473(3) Uani 1 1 d . . . . .

loop_
_atom_site_aniso_label
_atom_site_aniso_U_11
_atom_site_aniso_U_22
_atom_site_aniso_U_33
_atom_site_aniso_U_23
_atom_site_aniso_U_13
_atom_site_aniso_U_12
C1 0.0509(9) 0.0509(9) 0.0524(9) 0.0028(7) -0.0063(7) 0.0019(7)
C2 0.0371(7) 0.0434(7) 0.0318(7) -0.0046(5) -0.0037(5) -0.0064(5)
C3 0.0385(7) 0.0443(8) 0.0386(7) -0.0056(6) 0.0023(6) -0.0017(6)
C4 0.0419(8) 0.0488(8) 0.0341(7) -0.0045(6) 0.0037(6) -0.0075(6)
C5 0.0389(7) 0.0442(8) 0.0346(7) -0.0035(6) -0.0073(5) -0.0083(6)
C6 0.0378(7) 0.0525(9) 0.0389(7) -0.0054(6) -0.0039(6) 0.0024(6)
C7 0.0371(7) 0.0568(9) 0.0318(7) -0.0038(6) 0.0009(5) -0.0014(6)
C8 0.0494(8) 0.0431(8) 0.0431(8) 0.0002(6) -0.0075(6) -0.0079(6)
C9 0.0572(9) 0.0397(8) 0.0357(7) 0.0026(6) -0.0067(6) -0.0082(6)
C10 0.0453(8) 0.0364(7) 0.0369(7) 0.0001(6) 0.0047(6) -0.0028(6)
C11 0.0421(7) 0.0367(7) 0.0339(7) 0.0023(5) 0.0024(5) 0.0025(5)
C12 0.0810(12) 0.0449(9) 0.0449(9) 0.0096(7) -0.0158(8) -0.0148(8)
C13 0.0874(14) 0.0525(10) 0.0561(11) 0.0042(8) -0.0243(10) -0.0166(9)
C14 0.0539(9) 0.0594(10) 0.0407(8) -0.0013(7) -0.0084(7) 0.0088(8)
C15 0.0500(9) 0.0668(11) 0.0441(9) 0.0178(8) -0.0023(7) 0.0059(8)
C16 0.0456(8) 0.0482(9) 0.0479(9) 0.0131(7) -0.0003(7) -0.0014(7)
O1 0.0782(8) 0.0403(6) 0.0521(7) 0.0037(5) -0.0076(6) -0.0147(5)
O2 0.0517(6) 0.0529(6) 0.0372(6) 0.0042(5) 0.0014(4) 0.0037(5)

loop_
_atom_type_symbol
_atom_type_description
_atom_type_scat_dispersion_real
_atom_type_scat_dispersion_imag
_atom_type_scat_source
C C 0.0033 0.0016 'International Tables Vol C Tables 4.2.6.8 and 6.1.1.4'
H H 0.0000 0.0000 'International Tables Vol C Tables 4.2.6.8 and 6.1.1.4'
O O 0.0106 0.0060 'International Tables Vol C Tables 4.2.6.8 and 6.1.1.4'

loop_
_geom_angle_atom_site_label_1
_geom_angle_atom_site_label_2
_geom_angle_atom_site_label_3
_geom_angle
_geom_angle_site_symmetry_1
_geom_angle_site_symmetry_3
_geom_angle_publ_flag
H1A C1 H1B 109.5 . . ?
H1A C1 H1C 109.5 . . ?
H1B C1 H1C 109.5 . . ?
O2 C1 H1A 109.5 . . ?
O2 C1 H1B 109.5 . . ?
O2 C1 H1C 109.5 . . ?
C3 C2 C7 119.59(14) . . ?
O2 C2 C3 124.70(13) . . ?
O2 C2 C7 115.70(12) . . ?
C2 C3 H3 120.3 . . ?
C2 C3 C4 119.31(14) . . ?
C4 C3 H3 120.3 . . ?
C3 C4 H4 118.9 . . ?
C5 C4 C3 122.11(13) . . ?
C5 C4 H4 118.9 . . ?
C4 C5 C6 117.13(14) . . ?
C4 C5 C8 121.43(13) . . ?
C6 C5 C8 121.44(14) . . ?
C5 C6 H6 119.1 . . ?
C7 C6 C5 121.74(14) . . ?
C7 C6 H6 119.1 . . ?
C2 C7 H7 120.0 . . ?
C6 C7 C2 120.10(13) . . ?
C6 C7 H7 120.0 . . ?
C5 C8 H8A 109.0 . . ?
C5 C8 H8B 109.0 . . ?
C5 C8 C9 113.06(12) . . ?
H8A C8 H8B 107.8 . . ?
C9 C8 H8A 109.0 . . ?
C9 C8 H8B 109.0 . . ?
C8 C9 H9A 108.8 . . ?
C8 C9 H9B 108.8 . . ?
H9A C9 H9B 107.7 . . ?
C10 C9 C8 113.63(12) . . ?
C10 C9 H9A 108.8 . . ?
C10 C9 H9B 108.8 . . ?
C11 C10 C9 118.98(12) . . ?
O1 C10 C9 121.20(14) . . ?
O1 C10 C11 119.81(13) . . ?
C12 C11 C10 122.65(13) . . ?
C12 C11 C16 118.18(14) . . ?
C16 C11 C10 119.18(13) . . ?
C11 C12 H12 119.7 . . ?
C13 C12 C11 120.58(16) . . ?
C13 C12 H12 119.7 . . ?
C12 C13 H13 120.2(15) . . ?
C14 C13 C12 120.53(17) . . ?
C14 C13 H13 119.2(15) . . ?
C13 C14 H14 120.2 . . ?
C15 C14 C13 119.66(16) . . ?
C15 C14 H14 120.2 . . ?
C14 C15 H15 119.9 . . ?
C14 C15 C16 120.17(15) . . ?
C16 C15 H15 119.9 . . ?
C11 C16 H16 117.2(11) . . ?
C15 C16 C11 120.85(16) . . ?
C15 C16 H16 121.9(11) . . ?
C2 O2 C1 117.48(12) . . ?

loop_
_geom_bond_atom_site_label_1
_geom_bond_atom_site_label_2
_geom_bond_distance
_geom_bond_site_symmetry_2
_geom_bond_publ_flag
C1 H1A 0.9800 . ?
C1 H1B 0.9800 . ?
C1 H1C 0.9800 . ?
C1 O2 1.4225(19) . ?
C2 C3 1.386(2) . ?
C2 C7 1.389(2) . ?
C2 O2 1.3752(17) . ?
C3 H3 0.9500 . ?
C3 C4 1.391(2) . ?
C4 H4 0.9500 . ?
C4 C5 1.390(2) . ?
C5 C6 1.393(2) . ?
C5 C8 1.508(2) . ?
C6 H6 0.9500 . ?
C6 C7 1.380(2) . ?
C7 H7 0.9500 . ?
C8 H8A 0.9900 . ?
C8 H8B 0.9900 . ?
C8 C9 1.521(2) . ?
C9 H9A 0.9900 . ?
C9 H9B 0.9900 . ?
C9 C10 1.505(2) . ?
C10 C11 1.496(2) . ?
C10 O1 1.2181(17) . ?
C11 C12 1.386(2) . ?
C11 C16 1.390(2) . ?
C12 H12 0.9500 . ?
C12 C13 1.382(2) . ?
C13 H13 0.98(3) . ?
C13 C14 1.373(2) . ?
C14 H14 0.9500 . ?
C14 C15 1.372(3) . ?
C15 H15 0.9500 . ?
C15 C16 1.382(2) . ?
C16 H16 0.96(2) . ?

loop_
_geom_torsion_atom_site_label_1
_geom_torsion_atom_site_label_2
_geom_torsion_atom_site_label_3
_geom_torsion_atom_site_label_4
_geom_torsion
_geom_torsion_site_symmetry_1
_geom_torsion_site_symmetry_2
_geom_torsion_site_symmetry_3
_geom_torsion_site_symmetry_4
_geom_torsion_publ_flag
C2 C3 C4 C5 -1.0(2) . . . . ?
C3 C2 C7 C6 1.0(2) . . . . ?
C3 C2 O2 C1 -2.1(2) . . . . ?
C3 C4 C5 C6 1.5(2) . . . . ?
C3 C4 C5 C8 -178.30(13) . . . . ?
C4 C5 C6 C7 -0.7(2) . . . . ?
C4 C5 C8 C9 -89.25(17) . . . . ?
C5 C6 C7 C2 -0.5(2) . . . . ?
C5 C8 C9 C10 176.70(13) . . . . ?
C6 C5 C8 C9 91.00(17) . . . . ?
C7 C2 C3 C4 -0.2(2) . . . . ?
C7 C2 O2 C1 178.12(13) . . . . ?
C8 C5 C6 C7 179.08(13) . . . . ?
C8 C9 C10 C11 -175.04(13) . . . . ?
C8 C9 C10 O1 4.6(2) . . . . ?
C9 C10 C11 C12 -9.4(2) . . . . ?
C9 C10 C11 C16 170.69(14) . . . . ?
C10 C11 C12 C13 -178.06(18) . . . . ?
C10 C11 C16 C15 179.48(15) . . . . ?
C11 C12 C13 C14 -1.7(3) . . . . ?
C12 C11 C16 C15 -0.4(2) . . . . ?
C12 C13 C14 C15 0.0(3) . . . . ?
C13 C14 C15 C16 1.4(3) . . . . ?
C14 C15 C16 C11 -1.2(3) . . . . ?
C16 C11 C12 C13 1.8(3) . . . . ?
O1 C10 C11 C12 170.89(16) . . . . ?
O1 C10 C11 C16 -9.0(2) . . . . ?
O2 C2 C3 C4 -179.99(13) . . . . ?
O2 C2 C7 C6 -179.24(13) . . . . ?
